data_2209414
loop_
_publ_author_name
'Wen-Zhi Zhang'

_publ_section_title
Poly[diaqua-\m~4~-benzene-1,4-dicarboxylato-di-\m~2~-benzene-1,4-dicarboxylato-bis(<i>N</i>,<i>N</i>'-dimethylformamide)digadolinium(III)]
_journal_coeditor_code BT2107
_journal_issue 7
_journal_name_full 'Acta Crystallographica Section E'
_journal_page_first m1600
_journal_page_last m1602
_journal_paper_doi 10.1107/S1600536806022884
_journal_volume 62
_journal_year 2006
_chemical_formula_iupac '[Gd2 (C8 H4 O4)3 (C3 H7 N O)2 (H2 O)2]'
_chemical_formula_moiety 'C30 H30 Gd2 N2 O16'
_chemical_formula_sum 'C30 H30 Gd2 N2 O16'
_chemical_formula_weight 989.06
_chemical_name_systematic
;Poly[diaqua-\m~4~-benzene-1,4-dicarboxylato-di-\m~2~-benzene-1,4-dicarboxylato-
bis(N,N'-dimethylformamide)digadolinium(III)]
;
_space_group_IT_number 2
_symmetry_cell_setting triclinic
_symmetry_space_group_name_Hall '-P 1'
_symmetry_space_group_name_H-M 'P -1'
_atom_sites_solution_hydrogens geom
_atom_sites_solution_primary direct
_atom_sites_solution_secondary difmap
_audit_creation_method SHELXL-97
_cell_angle_alpha 65.26(3)
_cell_angle_beta 71.76(3)
_cell_angle_gamma 78.68(3)
_cell_formula_units_Z 1
_cell_length_a 8.6066(17)
_cell_length_b 10.156(2)
_cell_length_c 11.161(2)
_cell_measurement_reflns_used 7950
_cell_measurement_temperature 292(2)
_cell_measurement_theta_max 27.48
_cell_measurement_theta_min 3.02
_cell_volume 839.1(4)
_computing_cell_refinement PROCESS-AUTO
_computing_data_collection 'PROCESS-AUTO (Rigaku, 1998)'
_computing_data_reduction PROCESS-AUTO
_computing_molecular_graphics 'SHELXTL-Plus (Sheldrick, 1990)'
_computing_publication_material SHELXTL
_computing_structure_refinement 'SHELXL97 (Sheldrick, 1997)'
_computing_structure_solution 'SHELXS97 (Sheldrick, 1997)'
_diffrn_ambient_temperature 292(2)
_diffrn_detector_area_resol_mean 10.0
_diffrn_measured_fraction_theta_full 0.997
_diffrn_measured_fraction_theta_max 0.990
_diffrn_measurement_device_type 'Rigaku R-AXIS RAPID'
_diffrn_measurement_method \w
_diffrn_radiation_monochromator graphite
_diffrn_radiation_source 'rotor target'
_diffrn_radiation_type MoK\a
_diffrn_radiation_wavelength 0.71073
_diffrn_reflns_av_R_equivalents 0.0156
_diffrn_reflns_av_sigmaI/netI 0.0194
_diffrn_reflns_limit_h_max 11
_diffrn_reflns_limit_h_min -11
_diffrn_reflns_limit_k_max 13
_diffrn_reflns_limit_k_min -12
_diffrn_reflns_limit_l_max 14
_diffrn_reflns_limit_l_min -13
_diffrn_reflns_number 8319
_diffrn_reflns_theta_full 25.00
_diffrn_reflns_theta_max 27.48
_diffrn_reflns_theta_min 3.21
_diffrn_standards_decay_% 0
_diffrn_standards_number 0
_exptl_absorpt_coefficient_mu 3.995
_exptl_absorpt_correction_T_max 0.316
_exptl_absorpt_correction_T_min 0.253
_exptl_absorpt_correction_type multi-scan
_exptl_absorpt_process_details '(ABSCOR; Higashi, 1995)'
_exptl_crystal_colour colourless
_exptl_crystal_density_diffrn 1.957
_exptl_crystal_density_method 'not measured'
_exptl_crystal_description block
_exptl_crystal_F_000 480
_exptl_crystal_size_max 0.33
_exptl_crystal_size_mid 0.31
_exptl_crystal_size_min 0.29
_refine_diff_density_max 0.695
_refine_diff_density_min -0.659
_refine_ls_extinction_method none
_refine_ls_goodness_of_fit_ref 1.089
_refine_ls_hydrogen_treatment mixed
_refine_ls_matrix_type full
_refine_ls_number_parameters 232
_refine_ls_number_reflns 3806
_refine_ls_number_restraints 0
_refine_ls_restrained_S_all 1.089
_refine_ls_R_factor_all 0.0189
_refine_ls_R_factor_gt 0.0173
_refine_ls_shift/su_max 0.003
_refine_ls_shift/su_mean 0.000
_refine_ls_structure_factor_coef Fsqd
_refine_ls_weighting_details 'calc w=1/[\s^2^(Fo^2^)+(0.021P)^2^+0.6587P] where P=(Fo^2^+2Fc^2^)/3'
_refine_ls_weighting_scheme calc
_refine_ls_wR_factor_gt 0.0418
_refine_ls_wR_factor_ref 0.0423
_reflns_number_gt 3626
_reflns_number_total 3806
_reflns_threshold_expression I>2\s(I)
_cod_data_source_file bt2107.cif
_cod_data_source_block I
_cod_database_code 2209414
_cod_database_fobs_code 2209414

loop_
_symmetry_equiv_pos_as_xyz
'x, y, z'
'-x, -y, -z'

loop_
_atom_site_type_symbol
_atom_site_label
_atom_site_fract_x
_atom_site_fract_y
_atom_site_fract_z
_atom_site_U_iso_or_equiv
_atom_site_adp_type
_atom_site_calc_flag
_atom_site_refinement_flags
_atom_site_occupancy
C C1 0.0684(3) 0.2348(2) 0.5526(2) 0.0207(4) Uani d . 1
C C2 0.0326(3) 0.1144(2) 0.5236(2) 0.0207(4) Uani d . 1
C C3 0.0428(3) 0.1312(3) 0.3915(3) 0.0266(5) Uani d . 1
H H3 0.0713 0.2186 0.3189 0.032 Uiso calc R 1
C C4 0.0100(3) 0.0164(3) 0.3687(3) 0.0271(5) Uani d . 1
H H4 0.0167 0.0274 0.2803 0.033 Uiso calc R 1
C C5 0.3254(3) 0.2320(2) 0.8199(2) 0.0224(5) Uani d . 1
C C6 0.4174(3) 0.1110(2) 0.9111(2) 0.0230(5) Uani d . 1
C C7 0.5801(3) 0.0691(3) 0.8640(3) 0.0327(6) Uani d . 1
H H7 0.6347 0.1151 0.7727 0.039 Uiso calc R 1
C C8 0.3380(3) 0.0411(3) 1.0482(3) 0.0340(6) Uani d . 1
H H8 0.2287 0.0688 1.0811 0.041 Uiso calc R 1
C C9 -0.1789(3) 0.4611(2) 0.8309(2) 0.0211(4) Uani d . 1
C C10 -0.3452(3) 0.4823(3) 0.9176(2) 0.0225(5) Uani d . 1
C C11 -0.4747(3) 0.4133(3) 0.9270(3) 0.0297(5) Uani d . 1
H H11 -0.4575 0.3549 0.8777 0.036 Uiso calc R 1
C C12 -0.3704(3) 0.5698(3) 0.9910(3) 0.0284(5) Uani d . 1
H H12 -0.2840 0.6166 0.9852 0.034 Uiso calc R 1
C C13 0.2424(5) 0.6720(3) 0.7523(4) 0.0443(8) Uani d . 1
H H13 0.1506 0.6525 0.8266 0.053 Uiso calc R 1
C C14 0.4844(9) 0.7975(7) 0.6216(7) 0.126(3) Uani d . 1
H H14A 0.5395 0.8720 0.6198 0.189 Uiso calc R 1
H H14B 0.4566 0.8284 0.5364 0.189 Uiso calc R 1
H H14C 0.5553 0.7097 0.6350 0.189 Uiso calc R 1
C C15 0.2894(9) 0.8514(5) 0.8222(7) 0.121(3) Uani d . 1
H H15A 0.3697 0.9192 0.7943 0.182 Uiso calc R 1
H H15B 0.2836 0.7846 0.9146 0.182 Uiso calc R 1
H H15C 0.1841 0.9032 0.8166 0.182 Uiso calc R 1
N N1 0.3361(5) 0.7709(3) 0.7323(4) 0.0669(11) Uani d . 1
O O1 0.0362(2) 0.36646(17) 0.48056(17) 0.0233(3) Uani d . 1
O O2 0.1311(3) 0.20219(19) 0.6491(2) 0.0353(5) Uani d . 1
O O1W 0.3181(3) 0.5427(3) 0.4320(2) 0.0378(5) Uani d . 1
O O3 0.3978(2) 0.29960(19) 0.69548(18) 0.0277(4) Uani d . 1
O O4 0.1783(2) 0.2650(2) 0.86895(18) 0.0304(4) Uani d . 1
O O5 -0.1569(2) 0.38106(18) 0.76416(17) 0.0238(3) Uani d . 1
O O6 -0.0631(2) 0.52337(19) 0.82501(18) 0.0263(4) Uani d . 1
O O7 0.2694(3) 0.6039(2) 0.6784(2) 0.0381(5) Uani d . 1
Gd Gd1 0.131860(13) 0.439754(11) 0.653288(11) 0.01689(4) Uani d . 1
H HW11 0.394(4) 0.580(3) 0.405(3) 0.025 Uiso d . 1
H HW12 0.287(4) 0.562(3) 0.374(3) 0.025 Uiso d . 1

loop_
_atom_site_aniso_label
_atom_site_aniso_U_11
_atom_site_aniso_U_22
_atom_site_aniso_U_33
_atom_site_aniso_U_12
_atom_site_aniso_U_13
_atom_site_aniso_U_23
C1 0.0206(11) 0.0162(10) 0.0276(11) 0.0002(8) -0.0075(9) -0.0104(9)
C2 0.0217(11) 0.0146(10) 0.0284(11) -0.0001(8) -0.0092(9) -0.0093(9)
C3 0.0392(15) 0.0156(10) 0.0253(12) -0.0065(9) -0.0108(10) -0.0043(9)
C4 0.0402(15) 0.0204(11) 0.0238(11) -0.0040(10) -0.0112(10) -0.0086(10)
C5 0.0252(12) 0.0200(10) 0.0267(11) -0.0018(9) -0.0146(10) -0.0078(9)
C6 0.0260(12) 0.0188(10) 0.0267(12) 0.0001(9) -0.0147(10) -0.0064(9)
C7 0.0301(14) 0.0334(13) 0.0243(12) 0.0023(10) -0.0083(10) -0.0024(11)
C8 0.0236(13) 0.0372(14) 0.0308(13) 0.0068(10) -0.0090(11) -0.0058(12)
C9 0.0243(12) 0.0188(10) 0.0189(10) -0.0017(8) -0.0063(9) -0.0055(9)
C10 0.0234(12) 0.0236(11) 0.0208(11) -0.0026(9) -0.0040(9) -0.0097(9)
C11 0.0267(13) 0.0356(13) 0.0346(13) -0.0082(10) -0.0016(10) -0.0229(11)
C12 0.0238(12) 0.0344(13) 0.0339(13) -0.0084(10) -0.0022(10) -0.0206(11)
C13 0.058(2) 0.0279(14) 0.064(2) 0.0024(13) -0.0416(17) -0.0171(14)
C14 0.130(6) 0.087(4) 0.155(6) -0.077(4) -0.053(5) 0.003(4)
C15 0.225(7) 0.040(2) 0.185(6) 0.038(3) -0.175(6) -0.057(3)
N1 0.102(3) 0.0282(13) 0.101(3) -0.0028(15) -0.077(2) -0.0178(16)
O1 0.0298(9) 0.0135(7) 0.0275(8) 0.0015(6) -0.0106(7) -0.0078(7)
O2 0.0546(13) 0.0197(8) 0.0452(11) 0.0049(8) -0.0354(10) -0.0127(8)
O1W 0.0250(10) 0.0611(14) 0.0239(9) -0.0181(9) -0.0064(8) -0.0064(9)
O3 0.0247(9) 0.0274(9) 0.0264(9) -0.0016(7) -0.0114(7) -0.0025(7)
O4 0.0264(9) 0.0346(10) 0.0258(9) 0.0062(7) -0.0114(7) -0.0076(8)
O5 0.0230(9) 0.0265(8) 0.0253(8) -0.0038(6) -0.0046(7) -0.0137(7)
O6 0.0238(9) 0.0303(9) 0.0305(9) -0.0055(7) -0.0048(7) -0.0171(8)
O7 0.0390(11) 0.0335(10) 0.0532(12) -0.0096(8) -0.0177(10) -0.0202(10)
Gd1 0.01681(6) 0.01540(6) 0.02011(6) -0.00065(4) -0.00800(4) -0.00633(4)

loop_
_atom_type_symbol
_atom_type_description
_atom_type_scat_dispersion_real
_atom_type_scat_dispersion_imag
_atom_type_scat_source
C C 0.0033 0.0016 'International Tables Vol C Tables 4.2.6.8 and 6.1.1.4'
H H 0.0000 0.0000 'International Tables Vol C Tables 4.2.6.8 and 6.1.1.4'
N N 0.0061 0.0033 'International Tables Vol C Tables 4.2.6.8 and 6.1.1.4'
O O 0.0106 0.0060 'International Tables Vol C Tables 4.2.6.8 and 6.1.1.4'
Gd Gd -0.1653 3.9035 'International Tables Vol C Tables 4.2.6.8 and 6.1.1.4'

loop_
_geom_angle_atom_site_label_1
_geom_angle_atom_site_label_2
_geom_angle_atom_site_label_3
_geom_angle_site_symmetry_1
_geom_angle_site_symmetry_3
_geom_angle
_geom_angle_publ_flag
O2 C1 O1 . . 121.0(2) ?
O2 C1 C2 . . 118.3(2) ?
O1 C1 C2 . . 120.7(2) ?
O2 C1 Gd1 . . 54.07(12) ?
O1 C1 Gd1 . . 67.12(12) ?
C2 C1 Gd1 . . 171.22(16) ?
C4 C2 C3 2_556 . 119.9(2) ?
C4 C2 C1 2_556 . 118.9(2) ?
C3 C2 C1 . . 121.2(2) ?
C2 C3 C4 . . 119.5(2) ?
C2 C3 H3 . . 120.3 ?
C4 C3 H3 . . 120.3 ?
C2 C4 C3 2_556 . 120.6(2) ?
C2 C4 H4 2_556 . 119.7 ?
C3 C4 H4 . . 119.7 ?
O4 C5 O3 . . 121.4(2) ?
O4 C5 C6 . . 118.9(2) ?
O3 C5 C6 . . 119.8(2) ?
O4 C5 Gd1 . . 58.63(12) ?
O3 C5 Gd1 . . 63.01(12) ?
C6 C5 Gd1 . . 174.47(16) ?
C7 C6 C8 . . 118.9(2) ?
C7 C6 C5 . . 122.0(2) ?
C8 C6 C5 . . 119.1(2) ?
C6 C7 C8 . 2_657 120.4(2) ?
C6 C7 H7 . . 119.8 ?
C8 C7 H7 2_657 . 119.8 ?
C7 C8 C6 2_657 . 120.7(3) ?
C7 C8 H8 2_657 . 119.6 ?
C6 C8 H8 . . 119.6 ?
O6 C9 O5 . . 121.2(2) ?
O6 C9 C10 . . 119.1(2) ?
O5 C9 C10 . . 119.7(2) ?
O6 C9 Gd1 . . 60.18(12) ?
O5 C9 Gd1 . . 61.17(12) ?
C10 C9 Gd1 . . 176.09(16) ?
C11 C10 C12 . . 119.7(2) ?
C11 C10 C9 . . 120.2(2) ?
C12 C10 C9 . . 120.1(2) ?
C10 C11 C12 . 2_467 120.8(2) ?
C10 C11 H11 . . 119.6 ?
C12 C11 H11 2_467 . 119.6 ?
C11 C12 C10 2_467 . 119.4(2) ?
C11 C12 H12 2_467 . 120.3 ?
C10 C12 H12 . . 120.3 ?
O7 C13 N1 . . 123.7(4) ?
O7 C13 H13 . . 118.2 ?
N1 C13 H13 . . 118.2 ?
N1 C14 H14A . . 109.5 ?
N1 C14 H14B . . 109.5 ?
H14A C14 H14B . . 109.5 ?
N1 C14 H14C . . 109.5 ?
H14A C14 H14C . . 109.5 ?
H14B C14 H14C . . 109.5 ?
N1 C15 H15A . . 109.5 ?
N1 C15 H15B . . 109.5 ?
H15A C15 H15B . . 109.5 ?
N1 C15 H15C . . 109.5 ?
H15A C15 H15C . . 109.5 ?
H15B C15 H15C . . 109.5 ?
C13 N1 C14 . . 119.1(4) ?
C13 N1 C15 . . 119.6(5) ?
C14 N1 C15 . . 121.3(4) ?
C1 O1 Gd1 . 2_566 152.36(16) ?
C1 O1 Gd1 . . 87.44(14) ?
Gd1 O1 Gd1 2_566 . 113.38(6) ?
C1 O2 Gd1 . . 101.43(14) ?
Gd1 O1W HW11 . . 136(3) ?
Gd1 O1W HW12 . . 117(3) ?
HW11 O1W HW12 . . 104(3) ?
C5 O3 Gd1 . . 90.21(15) ?
C5 O4 Gd1 . . 95.14(15) ?
C9 O5 Gd1 . . 92.10(14) ?
C9 O6 Gd1 . . 93.47(14) ?
C13 O7 Gd1 . . 137.2(2) ?
O7 Gd1 O1W . . 76.41(8) y
O7 Gd1 O4 . . 86.94(8) y
O1W Gd1 O4 . . 131.44(7) y
O7 Gd1 O2 . . 148.78(7) y
O1W Gd1 O2 . . 97.10(9) y
O4 Gd1 O2 . . 74.52(7) y
O7 Gd1 O1 . 2_566 93.53(7) ?
O1W Gd1 O1 . 2_566 75.90(7) ?
O4 Gd1 O1 . 2_566 151.47(6) ?
O2 Gd1 O1 . 2_566 114.76(6) ?
O7 Gd1 O6 . . 73.86(7) y
O1W Gd1 O6 . . 138.23(8) y
O4 Gd1 O6 . . 75.39(7) y
O2 Gd1 O6 . . 123.21(7) y
O1 Gd1 O6 2_566 . 77.36(6) ?
O7 Gd1 O5 . . 126.74(7) y
O1W Gd1 O5 . . 141.71(7) y
O4 Gd1 O5 . . 84.01(7) y
O2 Gd1 O5 . . 76.82(7) y
O1 Gd1 O5 2_566 . 72.89(7) ?
O6 Gd1 O5 . . 53.04(6) y
O7 Gd1 O3 . . 76.20(7) y
O1W Gd1 O3 . . 78.70(7) y
O4 Gd1 O3 . . 52.93(7) y
O2 Gd1 O3 . . 72.58(7) y
O1 Gd1 O3 2_566 . 154.23(6) ?
O6 Gd1 O3 . . 120.70(6) y
O5 Gd1 O3 . . 132.12(6) y
O7 Gd1 O1 . . 147.14(7) y
O1W Gd1 O1 . . 73.51(7) y
O4 Gd1 O1 . . 123.21(6) y
O2 Gd1 O1 . . 49.90(6) y
O1 Gd1 O1 2_566 . 66.62(6) ?
O6 Gd1 O1 . . 122.76(6) y
O5 Gd1 O1 . . 74.09(6) y
O3 Gd1 O1 . . 110.02(6) y
O7 Gd1 C9 . . 100.03(8) ?
O1W Gd1 C9 . . 147.76(8) ?
O4 Gd1 C9 . . 79.48(7) ?
O2 Gd1 C9 . . 100.94(8) ?
O1 Gd1 C9 2_566 . 72.34(7) ?
O6 Gd1 C9 . . 26.35(6) ?
O5 Gd1 C9 . . 26.73(6) ?
O3 Gd1 C9 . . 132.25(6) ?
O1 Gd1 C9 . . 98.36(6) ?
O7 Gd1 C5 . . 82.13(7) ?
O1W Gd1 C5 . . 105.48(8) ?
O4 Gd1 C5 . . 26.23(7) ?
O2 Gd1 C5 . . 70.08(7) ?
O1 Gd1 C5 2_566 . 174.92(6) ?
O6 Gd1 C5 . . 98.80(7) ?
O5 Gd1 C5 . . 107.58(7) ?
O3 Gd1 C5 . . 26.78(7) ?
O1 Gd1 C5 . . 118.44(6) ?
C9 Gd1 C5 . . 105.71(7) ?
O7 Gd1 C1 . . 160.36(7) ?
O1W Gd1 C1 . . 86.16(8) ?
O4 Gd1 C1 . . 98.20(7) ?
O2 Gd1 C1 . . 24.50(6) ?
O1 Gd1 C1 2_566 . 90.86(6) ?
O6 Gd1 C1 . . 125.76(6) ?
O5 Gd1 C1 . . 72.81(7) ?
O3 Gd1 C1 . . 91.74(7) ?
O1 Gd1 C1 . . 25.44(6) ?
C9 Gd1 C1 . . 99.54(7) ?
C5 Gd1 C1 . . 94.10(7) ?

loop_
_geom_bond_atom_site_label_1
_geom_bond_atom_site_label_2
_geom_bond_site_symmetry_2
_geom_bond_distance
_geom_bond_publ_flag
C1 O2 . 1.247(3) ?
C1 O1 . 1.267(3) ?
C1 C2 . 1.496(3) ?
C1 Gd1 . 2.947(2) ?
C2 C4 2_556 1.387(3) ?
C2 C3 . 1.387(3) ?
C3 C4 . 1.388(3) ?
C3 H3 . 0.9300 ?
C4 C2 2_556 1.387(3) ?
C4 H4 . 0.9300 ?
C5 O4 . 1.252(3) ?
C5 O3 . 1.271(3) ?
C5 C6 . 1.499(3) ?
C5 Gd1 . 2.822(3) ?
C6 C7 . 1.383(4) ?
C6 C8 . 1.392(4) ?
C7 C8 2_657 1.384(4) ?
C7 H7 . 0.9300 ?
C8 C7 2_657 1.384(4) ?
C8 H8 . 0.9300 ?
C9 O6 . 1.253(3) ?
C9 O5 . 1.268(3) ?
C9 C10 . 1.490(3) ?
C9 Gd1 . 2.818(3) ?
C10 C11 . 1.384(4) ?
C10 C12 . 1.388(3) ?
C11 C12 2_467 1.387(4) ?
C11 H11 . 0.9300 ?
C12 C11 2_467 1.387(4) ?
C12 H12 . 0.9300 ?
C13 O7 . 1.228(4) ?
C13 N1 . 1.314(4) ?
C13 H13 . 0.9300 ?
C14 N1 . 1.448(8) ?
C14 H14A . 0.9600 ?
C14 H14B . 0.9600 ?
C14 H14C . 0.9600 ?
C15 N1 . 1.463(6) ?
C15 H15A . 0.9600 ?
C15 H15B . 0.9600 ?
C15 H15C . 0.9600 ?
O1 Gd1 2_566 2.4436(19) ?
O1 Gd1 . 2.7175(18) y
O2 Gd1 . 2.4343(18) y
O1W Gd1 . 2.404(2) y
O1W HW11 . 0.73(3) ?
O1W HW12 . 0.72(3) ?
O3 Gd1 . 2.5143(19) y
O4 Gd1 . 2.4189(19) y
O5 Gd1 . 2.4703(19) y
O6 Gd1 . 2.4493(19) y
O7 Gd1 . 2.3729(19) y
Gd1 O1 2_566 2.4436(19) ?

loop_
_geom_hbond_atom_site_label_D
_geom_hbond_atom_site_label_H
_geom_hbond_atom_site_label_A
_geom_hbond_site_symmetry_A
_geom_hbond_distance_DH
_geom_hbond_distance_HA
_geom_hbond_distance_DA
_geom_hbond_angle_DHA
O1W HW11 O3 2_666 0.73(3) 2.10(3) 2.832(3) 173(3)
O1W HW12 O5 2_566 0.72(3) 2.01(3) 2.717(3) 169(3)
